data_4504721
loop_
_publ_author_name
'Burke, Nichola J.'
'Burrows, Andrew D.'
'Mahon, Mary F.'
'Warren, John E.'

_publ_section_title
;
 Incorporation of Dyes into Hydrogen-Bond Networks:&#x2009; The Structures
 and Properties of Guanidinium Sulfonate Derivatives Containing Ethyl
 Orange and 4-Aminoazobenzene-4&#x2018;-sulfonate
;
_journal_issue 2
_journal_name_full 'Crystal Growth &amp; Design'
_journal_page_first 546
_journal_paper_doi 10.1021/cg050499e
_journal_volume 6
_journal_year 2006
_chemical_formula_sum 'C16 H20.5 N3 O3.75 S'
_chemical_formula_weight 346.91
_chemical_name_systematic
;
 ?
;
_space_group_IT_number 2
_symmetry_cell_setting triclinic
_symmetry_space_group_name_Hall '-P 1'
_symmetry_space_group_name_H-M 'P -1'
_atom_sites_solution_hydrogens geom
_atom_sites_solution_primary direct
_atom_sites_solution_secondary difmap
_audit_creation_method SHELXL-97
_cell_angle_alpha 102.601(2)
_cell_angle_beta 109.008(2)
_cell_angle_gamma 97.340(2)
_cell_formula_units_Z 2
_cell_length_a 8.3730(2)
_cell_length_b 9.0090(3)
_cell_length_c 11.6500(3)
_cell_measurement_reflns_used 17621
_cell_measurement_temperature 150(2)
_cell_measurement_theta_max 27.485
_cell_measurement_theta_min 2.910
_cell_volume 791.81(4)
_computing_cell_refinement 'HKL Scalepack (Otwinowski & Minor 1997)'
_computing_data_reduction 'Denzo & Scalepack (Otwinowski & Minor, 1997)'
_computing_molecular_graphics 'ORTEX (P.McArdle, 1995)'
_computing_publication_material 'SHELXL-97/2 (Sheldrick,1997)'
_computing_structure_refinement 'SHELXL-97 (Sheldrick, 1997)'
_computing_structure_solution 'SHELXS-97 (Sheldrick, 1990)'
_diffrn_ambient_temperature 150(2)
_diffrn_measured_fraction_theta_full 0.982
_diffrn_measured_fraction_theta_max 0.982
_diffrn_measurement_device_type KappaCCD
_diffrn_measurement_method KappaCCD
_diffrn_radiation_monochromator graphite
_diffrn_radiation_source 'fine-focus sealed tube'
_diffrn_radiation_type MoK\a
_diffrn_radiation_wavelength 0.71073
_diffrn_reflns_av_R_equivalents 0.0688
_diffrn_reflns_av_sigmaI/netI 0.0686
_diffrn_reflns_limit_h_max 10
_diffrn_reflns_limit_h_min -10
_diffrn_reflns_limit_k_max 11
_diffrn_reflns_limit_k_min -10
_diffrn_reflns_limit_l_max 15
_diffrn_reflns_limit_l_min -15
_diffrn_reflns_number 11474
_diffrn_reflns_theta_full 27.43
_diffrn_reflns_theta_max 27.42
_diffrn_reflns_theta_min 3.57
_exptl_absorpt_coefficient_mu 0.230
_exptl_absorpt_correction_type none
_exptl_absorpt_process_details
;
 ?
;
_exptl_crystal_colour Red
_exptl_crystal_density_diffrn 1.455
_exptl_crystal_density_method 'not measured'
_exptl_crystal_description Plate
_exptl_crystal_F_000 367
_exptl_crystal_size_max 0.20
_exptl_crystal_size_mid 0.10
_exptl_crystal_size_min 0.03
_refine_diff_density_max 0.808
_refine_diff_density_min -0.344
_refine_diff_density_rms 0.066
_refine_ls_extinction_coef 0.008(3)
_refine_ls_extinction_expression Fc^*^=kFc[1+0.001xFc^2^\l^3^/sin(2\q)]^-1/4^
_refine_ls_extinction_method SHELXL
_refine_ls_goodness_of_fit_ref 1.027
_refine_ls_hydrogen_treatment mixed
_refine_ls_matrix_type full
_refine_ls_number_parameters 229
_refine_ls_number_reflns 3536
_refine_ls_number_restraints 2
_refine_ls_restrained_S_all 1.027
_refine_ls_R_factor_all 0.0873
_refine_ls_R_factor_gt 0.0556
_refine_ls_shift/su_max 0.000
_refine_ls_shift/su_mean 0.000
_refine_ls_structure_factor_coef Fsqd
_refine_ls_weighting_details 'calc w=1/[\s^2^(Fo^2^)+(0.0513P)^2^+0.7140P] where P=(Fo^2^+2Fc^2^)/3'
_refine_ls_weighting_scheme calc
_refine_ls_wR_factor_gt 0.1219
_refine_ls_wR_factor_ref 0.1381
_reflns_number_gt 2547
_reflns_number_total 3536
_reflns_threshold_expression >2sigma(I)
_cod_data_source_file cg050499esi20050926_121833.cif
_cod_data_source_block c:\compound_5\k04njb1
_cod_depositor_comments
;
The following automatic conversions were performed:

'_symmetry_cell_setting' value 'Triclinic' changed to 'triclinic'
according to /home/saulius/struct/CIF-dictionaries/cif_core.dic
dictionary named 'cif_core.dic' version 2.4.1 from
2010-06-29.

'_exptl_absorpt_correction_type' value 'None' changed to
'none' according to
/home/saulius/struct/CIF-dictionaries/cif_core.dic dictionary named
'cif_core.dic' version 2.4.1 from 2010-06-29.

Automatic conversion script
Id: cif_fix_values 1715 2011-07-08 13:25:40Z adriana 
;
_cod_original_sg_symbol_H-M P-1
_cod_original_formula_sum 'C16 H20.50 N3 O3.75 S'
_cod_database_code 4504721

loop_
_symmetry_equiv_pos_as_xyz
'x, y, z'
'-x, -y, -z'

loop_
_atom_site_label
_atom_site_type_symbol
_atom_site_fract_x
_atom_site_fract_y
_atom_site_fract_z
_atom_site_U_iso_or_equiv
_atom_site_adp_type
_atom_site_occupancy
_atom_site_symmetry_multiplicity
_atom_site_calc_flag
_atom_site_refinement_flags
_atom_site_disorder_assembly
_atom_site_disorder_group
S1 S -0.42512(8) 0.00789(8) 0.27744(6) 0.02149(19) Uani 1 1 d . . .
O1 O -0.4583(2) -0.1548(2) 0.20952(17) 0.0267(4) Uani 1 1 d . . .
O2 O -0.4923(2) 0.1075(2) 0.19937(18) 0.0312(5) Uani 1 1 d . . .
O3 O -0.4748(2) 0.0297(2) 0.38836(17) 0.0297(5) Uani 1 1 d . . .
O4 O -0.6791(4) 0.2005(4) -0.0164(3) 0.0383(7) Uani 0.75 1 d PD A 1
N1 N 0.3387(3) 0.2352(3) 0.5111(2) 0.0238(5) Uani 1 1 d . . .
H1A H 0.4063 0.1686 0.5071 0.029 Uiso 1 1 calc R . .
N2 N 0.4045(3) 0.3802(3) 0.5737(2) 0.0226(5) Uani 1 1 d . . .
N3 N 1.0849(3) 0.6310(3) 0.8800(2) 0.0308(5) Uani 1 1 d . C .
C1 C -0.1971(3) 0.0758(3) 0.3394(2) 0.0205(5) Uani 1 1 d . . .
C2 C -0.0868(3) -0.0242(3) 0.3260(2) 0.0243(5) Uani 1 1 d . . .
H2 H -0.1333 -0.1304 0.2794 0.029 Uiso 1 1 calc R . .
C3 C 0.0909(3) 0.0310(3) 0.3806(2) 0.0245(6) Uani 1 1 d . . .
H3 H 0.1663 -0.0371 0.3709 0.029 Uiso 1 1 calc R . .
C4 C 0.1582(3) 0.1855(3) 0.4495(2) 0.0216(5) Uani 1 1 d . . .
C5 C 0.0489(3) 0.2879(3) 0.4609(2) 0.0243(6) Uani 1 1 d . . .
H5 H 0.0955 0.3945 0.5062 0.029 Uiso 1 1 calc R . .
C6 C -0.1287(3) 0.2317(3) 0.4051(2) 0.0242(6) Uani 1 1 d . . .
H6 H -0.2042 0.3005 0.4120 0.029 Uiso 1 1 calc R . .
C7 C 0.5742(3) 0.4292(3) 0.6410(2) 0.0213(5) Uani 1 1 d . . .
C8 C 0.7021(3) 0.3372(3) 0.6586(3) 0.0276(6) Uani 1 1 d . . .
H8 H 0.6706 0.2291 0.6163 0.033 Uiso 1 1 calc R . .
C9 C 0.8686(3) 0.4034(3) 0.7355(3) 0.0300(6) Uani 1 1 d . . .
H9 H 0.9518 0.3401 0.7468 0.036 Uiso 1 1 calc R . .
C10 C 0.9224(3) 0.5672(3) 0.8004(2) 0.0257(6) Uani 1 1 d . . .
C11 C 0.7944(3) 0.6589(3) 0.7784(2) 0.0236(5) Uani 1 1 d . . .
H11 H 0.8262 0.7681 0.8165 0.028 Uiso 1 1 calc R . .
C12 C 0.6278(3) 0.5913(3) 0.7037(2) 0.0234(5) Uani 1 1 d . . .
H12 H 0.5442 0.6542 0.6928 0.028 Uiso 1 1 calc R . .
C13 C 1.2144(4) 0.5351(4) 0.9226(3) 0.0368(7) Uani 1 1 d . . .
H13A H 1.1546 0.4344 0.9252 0.044 Uiso 1 1 calc R B 1
H13B H 1.2978 0.5904 1.0088 0.044 Uiso 1 1 calc R B 1
C14 C 1.3085(5) 0.5068(4) 0.8330(3) 0.0462(8) Uani 1 1 d . C 1
H14A H 1.2257 0.4495 0.7484 0.069 Uiso 1 1 calc R . .
H14B H 1.3946 0.4457 0.8618 0.069 Uiso 1 1 calc R . .
H14C H 1.3666 0.6068 0.8302 0.069 Uiso 1 1 calc R . .
C15 C 1.1471(3) 0.8002(3) 0.9354(3) 0.0281(6) Uani 1 1 d . . .
H15A H 1.0863 0.8543 0.8744 0.034 Uiso 1 1 calc R C .
H15B H 1.2723 0.8283 0.9519 0.034 Uiso 1 1 calc R . .
C16 C 1.1167(4) 0.8539(4) 1.0572(3) 0.0334(7) Uani 1 1 d . C .
H16A H 0.9923 0.8302 1.0404 0.050 Uiso 1 1 calc R . .
H16B H 1.1621 0.9665 1.0928 0.050 Uiso 1 1 calc R . .
H16C H 1.1760 0.7998 1.1174 0.050 Uiso 1 1 calc R . .
H4B H -0.628(7) 0.182(7) -0.073(4) 0.08(2) Uiso 0.75 1 d PD D 1
H4A H -0.631(6) 0.156(5) 0.044(3) 0.053(14) Uiso 0.75 1 d PD E 1

loop_
_atom_site_aniso_label
_atom_site_aniso_U_11
_atom_site_aniso_U_22
_atom_site_aniso_U_33
_atom_site_aniso_U_23
_atom_site_aniso_U_13
_atom_site_aniso_U_12
S1 0.0175(3) 0.0216(3) 0.0248(3) 0.0064(2) 0.0065(2) 0.0056(2)
O1 0.0222(9) 0.0202(10) 0.0324(10) 0.0013(8) 0.0077(8) 0.0027(7)
O2 0.0248(10) 0.0293(11) 0.0370(11) 0.0156(9) 0.0032(8) 0.0081(8)
O3 0.0244(10) 0.0355(12) 0.0291(10) 0.0027(8) 0.0144(8) 0.0047(8)
O4 0.0364(16) 0.059(2) 0.0289(15) 0.0179(14) 0.0146(12) 0.0236(14)
N1 0.0178(10) 0.0218(12) 0.0292(11) 0.0048(9) 0.0061(9) 0.0060(9)
N2 0.0209(11) 0.0211(11) 0.0243(11) 0.0077(9) 0.0060(9) 0.0028(9)
N3 0.0198(11) 0.0236(13) 0.0404(13) 0.0041(10) 0.0035(10) 0.0030(9)
C1 0.0179(12) 0.0223(13) 0.0216(12) 0.0090(10) 0.0054(9) 0.0047(10)
C2 0.0218(13) 0.0199(13) 0.0280(13) 0.0043(11) 0.0064(10) 0.0053(10)
C3 0.0219(12) 0.0226(14) 0.0289(13) 0.0076(11) 0.0073(10) 0.0094(10)
C4 0.0177(12) 0.0237(14) 0.0229(12) 0.0081(10) 0.0055(10) 0.0048(10)
C5 0.0216(13) 0.0182(13) 0.0303(14) 0.0050(11) 0.0073(10) 0.0035(10)
C6 0.0205(12) 0.0220(14) 0.0309(14) 0.0069(11) 0.0090(11) 0.0087(10)
C7 0.0189(12) 0.0224(13) 0.0218(12) 0.0069(10) 0.0056(10) 0.0045(10)
C8 0.0210(13) 0.0200(13) 0.0360(15) 0.0031(11) 0.0065(11) 0.0032(10)
C9 0.0197(13) 0.0217(14) 0.0435(16) 0.0044(12) 0.0070(12) 0.0073(11)
C10 0.0214(13) 0.0246(14) 0.0290(13) 0.0075(11) 0.0065(10) 0.0046(11)
C11 0.0240(13) 0.0188(13) 0.0258(13) 0.0055(10) 0.0070(10) 0.0041(10)
C12 0.0209(12) 0.0225(14) 0.0268(13) 0.0067(11) 0.0077(10) 0.0077(10)
C13 0.0272(15) 0.0346(17) 0.0419(17) 0.0073(14) 0.0075(13) 0.0031(13)
C14 0.0423(19) 0.043(2) 0.053(2) 0.0127(16) 0.0183(16) 0.0064(15)
C15 0.0194(13) 0.0237(14) 0.0359(15) 0.0072(12) 0.0051(11) 0.0017(10)
C16 0.0297(15) 0.0335(17) 0.0335(15) 0.0099(13) 0.0077(12) 0.0043(12)

loop_
_atom_type_symbol
_atom_type_description
_atom_type_scat_dispersion_real
_atom_type_scat_dispersion_imag
_atom_type_scat_source
C C 0.0033 0.0016 'International Tables Vol C Tables 4.2.6.8 and 6.1.1.4'
H H 0.0000 0.0000 'International Tables Vol C Tables 4.2.6.8 and 6.1.1.4'
N N 0.0061 0.0033 'International Tables Vol C Tables 4.2.6.8 and 6.1.1.4'
O O 0.0106 0.0060 'International Tables Vol C Tables 4.2.6.8 and 6.1.1.4'
S S 0.1246 0.1234 'International Tables Vol C Tables 4.2.6.8 and 6.1.1.4'

loop_
_geom_angle_atom_site_label_1
_geom_angle_atom_site_label_2
_geom_angle_atom_site_label_3
_geom_angle
O1 S1 O2 114.65(12)
O1 S1 O3 112.43(12)
O2 S1 O3 112.28(12)
O1 S1 C1 106.40(11)
O2 S1 C1 105.26(12)
O3 S1 C1 104.86(11)
N2 N1 C4 119.3(2)
N1 N2 C7 120.9(2)
C10 N3 C15 122.2(2)
C10 N3 C13 122.5(2)
C15 N3 C13 115.3(2)
C6 C1 C2 119.8(2)
C6 C1 S1 118.70(18)
C2 C1 S1 121.5(2)
C3 C2 C1 120.1(2)
C4 C3 C2 119.8(2)
C3 C4 C5 120.6(2)
C3 C4 N1 118.4(2)
C5 C4 N1 120.9(2)
C6 C5 C4 119.0(2)
C5 C6 C1 120.6(2)
N2 C7 C12 114.6(2)
N2 C7 C8 127.4(2)
C12 C7 C8 117.9(2)
C9 C8 C7 120.4(2)
C8 C9 C10 121.7(2)
N3 C10 C11 121.0(2)
N3 C10 C9 121.6(2)
C11 C10 C9 117.4(2)
C12 C11 C10 120.5(2)
C11 C12 C7 122.1(2)
N3 C13 C14 109.5(3)
N3 C15 C16 111.4(2)

loop_
_geom_bond_atom_site_label_1
_geom_bond_atom_site_label_2
_geom_bond_distance
S1 O1 1.4482(19)
S1 O2 1.4493(19)
S1 O3 1.4634(18)
S1 C1 1.775(3)
N1 N2 1.296(3)
N1 C4 1.407(3)
N2 C7 1.338(3)
N3 C10 1.337(3)
N3 C15 1.470(4)
N3 C13 1.498(4)
C1 C6 1.388(4)
C1 C2 1.390(3)
C2 C3 1.387(4)
C3 C4 1.384(4)
C4 C5 1.395(3)
C5 C6 1.387(4)
C7 C12 1.422(4)
C7 C8 1.426(4)
C8 C9 1.358(4)
C9 C10 1.440(4)
C10 C11 1.427(4)
C11 C12 1.354(4)
C13 C14 1.499(5)
C15 C16 1.510(4)
